data_2013643
loop_
_publ_author_name
'Ana Mar\'ia Atria'
'Piedad Cort\'es'
'Mar\'ia Teresa Garland'
'Ricardo Baggio'

_publ_section_title
;
 Two isomorphous imidazole (Him) complexes:
 [<i>M</i>Cl~2~(Him)~2~(H~2~O)~2~] (<i>M</i>=Co and Ni)
;
_journal_issue 10
_journal_name_full 'Acta Crystallographica Section C'
_journal_page_first m396
_journal_page_last m398
_journal_paper_doi 10.1107/S0108270103018080
_journal_volume 59
_journal_year 2003
_chemical_formula_iupac '[Co Cl2 (C3 H4 N2)2 (H2 O)2]'
_chemical_formula_moiety 'C6 H12 Cl2 Co N4 O2'
_chemical_formula_sum 'C6 H12 Cl2 Co N4 O2'
_chemical_formula_weight 302.03
_chemical_name_systematic
;
aquadichlorobis(1H-imidazole)cobalt(II)
;
_space_group_IT_number 61
_symmetry_cell_setting orthorhombic
_symmetry_space_group_name_Hall '-P 2ac 2ab'
_symmetry_space_group_name_H-M 'P b c a'
_atom_sites_solution_hydrogens geom
_atom_sites_solution_primary direct
_atom_sites_solution_secondary difmap
_audit_creation_method SHELXL-97
_cell_angle_alpha 90.00
_cell_angle_beta 90.00
_cell_angle_gamma 90.00
_cell_formula_units_Z 4
_cell_length_a 9.1894(10)
_cell_length_b 7.9653(9)
_cell_length_c 15.6683(17)
_cell_measurement_reflns_used 247
_cell_measurement_temperature 293(2)
_cell_measurement_theta_max 25.12
_cell_measurement_theta_min 2.97
_cell_volume 1146.9(2)
_computing_cell_refinement SMART-NT
_computing_data_collection 'SMART-NT (Bruker, 2001)'
_computing_data_reduction 'SAINT-NT (Bruker, 2002)'
_computing_molecular_graphics 'SHELXTL-NT (Sheldrick, 1994)'
_computing_publication_material SHELXTL-NT
_computing_structure_refinement 'SHELXL97 (Sheldrick, 1997)'
_computing_structure_solution 'SHELXS97 (Sheldrick, 1997)'
_diffrn_ambient_temperature 293(2)
_diffrn_measured_fraction_theta_full 0.999
_diffrn_measured_fraction_theta_max 0.930
_diffrn_measurement_device_type 'Bruker SMART Apex CCD area-detector'
_diffrn_measurement_method '\f and \w scans'
_diffrn_radiation_monochromator graphite
_diffrn_radiation_source 'fine-focus sealed tube'
_diffrn_radiation_type MoK\a
_diffrn_radiation_wavelength 0.71073
_diffrn_reflns_av_R_equivalents 0.0765
_diffrn_reflns_av_sigmaI/netI 0.0398
_diffrn_reflns_limit_h_max 11
_diffrn_reflns_limit_h_min -11
_diffrn_reflns_limit_k_max 10
_diffrn_reflns_limit_k_min -6
_diffrn_reflns_limit_l_max 20
_diffrn_reflns_limit_l_min -15
_diffrn_reflns_number 6204
_diffrn_reflns_theta_full 26.00
_diffrn_reflns_theta_max 28.13
_diffrn_reflns_theta_min 3.42
_exptl_absorpt_coefficient_mu 1.948
_exptl_absorpt_correction_T_max 0.93
_exptl_absorpt_correction_T_min 0.80
_exptl_absorpt_correction_type multi-scan
_exptl_absorpt_process_details '(SADABS in SAINT-NT; Bruker, 2002)'
_exptl_crystal_colour pink
_exptl_crystal_density_diffrn 1.749
_exptl_crystal_density_method 'not measured'
_exptl_crystal_description plate
_exptl_crystal_F_000 612
_exptl_crystal_size_max 0.20
_exptl_crystal_size_mid 0.10
_exptl_crystal_size_min 0.04
_refine_diff_density_max 0.278
_refine_diff_density_min -0.263
_refine_ls_extinction_method none
_refine_ls_goodness_of_fit_ref 0.941
_refine_ls_hydrogen_treatment mixed
_refine_ls_matrix_type full
_refine_ls_number_parameters 94
_refine_ls_number_reflns 1304
_refine_ls_number_restraints 4
_refine_ls_restrained_S_all 0.940
_refine_ls_R_factor_all 0.0368
_refine_ls_R_factor_gt 0.0246
_refine_ls_shift/su_max 0.004
_refine_ls_shift/su_mean 0.001
_refine_ls_structure_factor_coef Fsqd
_refine_ls_weighting_details 'calc w=1/[\s^2^(Fo^2^)+(0.023P)^2^] where P=(Fo^2^+2Fc^2^)/3'
_refine_ls_weighting_scheme calc
_refine_ls_wR_factor_gt 0.0562
_refine_ls_wR_factor_ref 0.0606
_reflns_number_gt 963
_reflns_number_total 1304
_reflns_threshold_expression I>2\s(I)
_cod_data_source_file jz1575.cif
_cod_data_source_block I
_cod_depositor_comments
;
The following automatic conversions were performed:
'_symmetry_cell_setting' value 'Orthorhombic' changed to 'orthorhombic'
according to '/home/saulius/struct/CIF-dictionaries/cif_core.dic'
dictionary named 'cif_core.dic' version 2.4.1 from 2010-06-29.

Automatic conversion script
Id: cif_fix_enum 1527 2010-12-29 10:47:43Z saulius 

The following automatic conversions were performed:

'_symmetry_cell_setting' value 'Orthorhombic' changed to
'orthorhombic' according to
/home/saulius/struct/CIF-dictionaries/cif_core.dic dictionary named
'cif_core.dic' version 2.4.1 from 2010-06-29.

Automatic conversion script
Id: cif_fix_values 1715 2011-07-08 13:25:40Z adriana 
;
_cod_database_code 2013643

loop_
_symmetry_equiv_pos_as_xyz
'x, y, z'
'-x+1/2, -y, z+1/2'
'-x, y+1/2, -z+1/2'
'x+1/2, -y+1/2, -z'
'-x, -y, -z'
'x-1/2, y, -z-1/2'
'x, -y-1/2, z-1/2'
'-x-1/2, y-1/2, z'

loop_
_atom_site_label
_atom_site_fract_x
_atom_site_fract_y
_atom_site_fract_z
_atom_site_U_iso_or_equiv
_atom_site_adp_type
_atom_site_calc_flag
_atom_site_refinement_flags
_atom_site_occupancy
_atom_site_disorder_assembly
_atom_site_disorder_group
_atom_site_type_symbol
Co 0.5000 0.0000 0.5000 0.02362(12) Uani d S 1 . . Co
Cl 0.75551(4) 0.00107(6) 0.55487(2) 0.03120(13) Uani d . 1 . . Cl
N1 0.57276(15) 0.0789(2) 0.37967(8) 0.0304(3) Uani d . 1 . . N
C1 0.5112(2) 0.1986(3) 0.32822(13) 0.0381(5) Uani d . 1 . . C
H1 0.434(2) 0.266(3) 0.3473(13) 0.055(7) Uiso d . 1 . . H
N2 0.67669(19) 0.0743(3) 0.25455(10) 0.0481(5) Uani d D 1 . . N
H2N 0.734(2) 0.040(3) 0.2157(11) 0.068(8) Uiso d D 1 . . H
C2 0.5744(2) 0.1968(3) 0.25088(13) 0.0468(6) Uani d . 1 . . C
H2 0.560(2) 0.259(3) 0.2011(13) 0.059(7) Uiso d . 1 . . H
C3 0.6732(2) 0.0073(3) 0.33297(13) 0.0424(5) Uani d . 1 . . C
H3 0.728(2) -0.083(3) 0.3478(12) 0.052(7) Uiso d . 1 . . H
O1W 0.47372(15) 0.25203(18) 0.53863(8) 0.0328(3) Uani d D 1 . . O
H1WA 0.5509(16) 0.313(3) 0.5393(14) 0.068(8) Uiso d D 1 . . H
H1WB 0.4087(16) 0.307(2) 0.5132(12) 0.056(7) Uiso d D 1 . . H

loop_
_atom_site_aniso_label
_atom_site_aniso_U_11
_atom_site_aniso_U_22
_atom_site_aniso_U_33
_atom_site_aniso_U_12
_atom_site_aniso_U_13
_atom_site_aniso_U_23
Co 0.02321(18) 0.0287(2) 0.01894(18) 0.00016(15) 0.00011(11) 0.00080(13)
Cl 0.0254(2) 0.0366(3) 0.0316(2) -0.00182(18) -0.00461(16) 0.0037(2)
N1 0.0287(7) 0.0395(10) 0.0229(7) 0.0003(7) 0.0026(6) 0.0015(7)
C1 0.0369(11) 0.0477(14) 0.0296(10) 0.0035(10) -0.0006(8) 0.0076(9)
N2 0.0515(11) 0.0659(14) 0.0269(9) -0.0084(11) 0.0154(8) -0.0040(9)
C2 0.0494(13) 0.0646(17) 0.0266(11) -0.0058(12) -0.0009(9) 0.0117(10)
C3 0.0413(11) 0.0504(15) 0.0356(10) 0.0049(11) 0.0090(9) 0.0035(10)
O1W 0.0301(7) 0.0319(8) 0.0363(7) 0.0018(6) -0.0056(6) 0.0000(6)

loop_
_atom_type_symbol
_atom_type_description
_atom_type_scat_dispersion_real
_atom_type_scat_dispersion_imag
_atom_type_scat_source
C C 0.0033 0.0016 'International Tables Vol C Tables 4.2.6.8 and 6.1.1.4'
H H 0.0000 0.0000 'International Tables Vol C Tables 4.2.6.8 and 6.1.1.4'
N N 0.0061 0.0033 'International Tables Vol C Tables 4.2.6.8 and 6.1.1.4'
Cl Cl 0.1484 0.1585 'International Tables Vol C Tables 4.2.6.8 and 6.1.1.4'
Co Co 0.3494 0.9721 'International Tables Vol C Tables 4.2.6.8 and 6.1.1.4'
O O 0.0106 0.0060 'International Tables Vol C Tables 4.2.6.8 and 6.1.1.4'

loop_
_geom_angle_atom_site_label_1
_geom_angle_atom_site_label_2
_geom_angle_atom_site_label_3
_geom_angle_site_symmetry_1
_geom_angle_site_symmetry_3
_geom_angle
N1 Co N1 5_656 . 180.0
N1 Co O1W 5_656 . 89.48(6)
N1 Co O1W . . 90.52(6)
N1 Co O1W 5_656 5_656 90.52(6)
N1 Co O1W . 5_656 89.48(6)
O1W Co O1W . 5_656 180.0
N1 Co Cl 5_656 . 89.50(4)
N1 Co Cl . . 90.50(4)
O1W Co Cl . . 90.32(4)
O1W Co Cl 5_656 . 89.68(4)
N1 Co Cl 5_656 5_656 90.50(4)
N1 Co Cl . 5_656 89.50(4)
O1W Co Cl . 5_656 89.68(4)
O1W Co Cl 5_656 5_656 90.32(4)
Cl Co Cl . 5_656 180.0
C3 N1 C1 . . 105.38(17)
C3 N1 Co . . 126.65(15)
C1 N1 Co . . 127.29(13)
C2 C1 N1 . . 110.2(2)
C2 C1 H1 . . 128.2(13)
N1 C1 H1 . . 121.6(13)
C3 N2 C2 . . 107.98(17)
C3 N2 H2N . . 122.9(16)
C2 N2 H2N . . 129.1(16)
C1 C2 N2 . . 105.60(19)
C1 C2 H2 . . 133.6(15)
N2 C2 H2 . . 120.8(14)
N1 C3 N2 . . 110.9(2)
N1 C3 H3 . . 126.4(12)
N2 C3 H3 . . 122.5(12)
Co O1W H1WA . . 116.4(16)
Co O1W H1WB . . 116.1(15)
H1WA O1W H1WB . . 107.5(19)

loop_
_geom_bond_atom_site_label_1
_geom_bond_atom_site_label_2
_geom_bond_site_symmetry_2
_geom_bond_distance
_geom_bond_publ_flag
Co N1 5_656 2.0968(13) ?
Co N1 . 2.0968(13) ?
Co O1W . 2.1106(14) ?
Co O1W 5_656 2.1106(14) ?
Co Cl . 2.5004(4) ?
Co Cl 5_656 2.5004(4) ?
N1 C3 . 1.309(2) ?
N1 C1 . 1.371(2) ?
C1 C2 . 1.344(3) ?
C1 H1 . 0.94(2) ?
N2 C3 . 1.340(3) ?
N2 C2 . 1.356(3) ?
N2 H2N . 0.848(10) ?
C2 H2 . 0.93(2) ?
C3 H3 . 0.91(2) ?
O1W H1WA . 0.858(9) ?
O1W H1WB . 0.841(9) ?

loop_
_geom_hbond_atom_site_label_D
_geom_hbond_atom_site_label_H
_geom_hbond_atom_site_label_A
_geom_hbond_site_symmetry_A
_geom_hbond_distance_DH
_geom_hbond_distance_HA
_geom_hbond_distance_DA
_geom_hbond_angle_DHA
N2 H2N Cl 2_654 0.848(10) 2.543(17) 3.2461(16) 141(2)
O1W H1WA Cl 8_765 0.858(9) 2.340(10) 3.1923(14) 172(2)
O1W H1WB Cl 4_456 0.841(9) 2.336(11) 3.1678(14) 170(2)
